data_1522981
loop_
_publ_author_name
'Szytula, A.'
'Tomkowicz, Z.'
'Turowski, M.'

_publ_section_title
;
 Crystal structure and magnetic properties of Heusler- type alloys M Ti Sb
 (M= Ni, Co, Fe) and Fe2 Ti Sn
;
_journal_name_full 'Acta Physica Sinica (Overseas Edition)'
_journal_page_first 147
_journal_page_last 149
_journal_volume 44
_journal_year 1973
_chemical_formula_sum 'Fe2 Sn Ti'
_space_group_IT_number 216
_symmetry_space_group_name_Hall 'F -4 2 3'
_symmetry_space_group_name_H-M 'F -4 3 m'
_cell_angle_alpha 90
_cell_angle_beta 90
_cell_angle_gamma 90
_cell_formula_units_Z 4
_cell_length_a 6.064
_cell_length_b 6.064
_cell_length_c 6.064
_cell_volume 222.986
_citation_journal_id_ASTM APHSEU
_cod_data_source_file Szytula_APHSEU_1973_74.cif
_cod_data_source_block Fe2Sn1Ti1
_cod_original_formula_sum 'Fe2 Sn1 Ti1'
_cod_database_code 1522981

loop_
_symmetry_equiv_pos_as_xyz
x,y,z
y,-x,-z
-x,-y,z
-y,x,-z
x,-y,-z
-y,-x,z
-x,y,-z
y,x,z
z,x,y
x,-z,-y
-z,-x,y
-x,z,-y
z,-x,-y
-x,-z,y
-z,x,-y
x,z,y
y,z,x
y,-z,-x
-z,-y,x
-y,z,-x
z,y,x
-y,-z,x
-z,y,-x
z,-y,-x
x,y+1/2,z+1/2
y,-x+1/2,-z+1/2
-x,-y+1/2,z+1/2
-y,x+1/2,-z+1/2
x,-y+1/2,-z+1/2
-y,-x+1/2,z+1/2
-x,y+1/2,-z+1/2
y,x+1/2,z+1/2
z,x+1/2,y+1/2
x,-z+1/2,-y+1/2
-z,-x+1/2,y+1/2
-x,z+1/2,-y+1/2
z,-x+1/2,-y+1/2
-x,-z+1/2,y+1/2
-z,x+1/2,-y+1/2
x,z+1/2,y+1/2
y,z+1/2,x+1/2
y,-z+1/2,-x+1/2
-z,-y+1/2,x+1/2
-y,z+1/2,-x+1/2
z,y+1/2,x+1/2
-y,-z+1/2,x+1/2
-z,y+1/2,-x+1/2
z,-y+1/2,-x+1/2
x+1/2,y,z+1/2
y+1/2,-x,-z+1/2
-x+1/2,-y,z+1/2
-y+1/2,x,-z+1/2
x+1/2,-y,-z+1/2
-y+1/2,-x,z+1/2
-x+1/2,y,-z+1/2
y+1/2,x,z+1/2
z+1/2,x,y+1/2
x+1/2,-z,-y+1/2
-z+1/2,-x,y+1/2
-x+1/2,z,-y+1/2
z+1/2,-x,-y+1/2
-x+1/2,-z,y+1/2
-z+1/2,x,-y+1/2
x+1/2,z,y+1/2
y+1/2,z,x+1/2
y+1/2,-z,-x+1/2
-z+1/2,-y,x+1/2
-y+1/2,z,-x+1/2
z+1/2,y,x+1/2
-y+1/2,-z,x+1/2
-z+1/2,y,-x+1/2
z+1/2,-y,-x+1/2
x+1/2,y+1/2,z
y+1/2,-x+1/2,-z
-x+1/2,-y+1/2,z
-y+1/2,x+1/2,-z
x+1/2,-y+1/2,-z
-y+1/2,-x+1/2,z
-x+1/2,y+1/2,-z
y+1/2,x+1/2,z
z+1/2,x+1/2,y
x+1/2,-z+1/2,-y
-z+1/2,-x+1/2,y
-x+1/2,z+1/2,-y
z+1/2,-x+1/2,-y
-x+1/2,-z+1/2,y
-z+1/2,x+1/2,-y
x+1/2,z+1/2,y
y+1/2,z+1/2,x
y+1/2,-z+1/2,-x
-z+1/2,-y+1/2,x
-y+1/2,z+1/2,-x
z+1/2,y+1/2,x
-y+1/2,-z+1/2,x
-z+1/2,y+1/2,-x
z+1/2,-y+1/2,-x

loop_
_atom_site_label
_atom_site_type_symbol
_atom_site_fract_x
_atom_site_fract_y
_atom_site_fract_z
_atom_site_occupancy
_atom_site_U_iso_or_equiv
Fe1 Fe 0 0 0 0.9 0.0
Sn2 Sn 0.5 0.5 0.5 0.05 0.0
Ti4 Ti 0.75 0.75 0.75 0.05 0.0
Ti2 Ti 0.5 0.5 0.5 0.85 0.0
Sn1 Sn 0 0 0 0.05 0.0
Ti1 Ti 0 0 0 0.05 0.0
Fe3 Fe 0.25 0.25 0.25 0.9 0.0
Sn4 Sn 0.75 0.75 0.75 0.85 0.0
Sn3 Sn 0.25 0.25 0.25 0.05 0.0
Ti3 Ti 0.25 0.25 0.25 0.05 0.0
Fe2 Fe 0.5 0.5 0.5 0.1 0.0
Fe4 Fe 0.75 0.75 0.75 0.1 0.0
